data_4331490
loop_
_publ_author_name
'Chen, Xiao-Yan'
'Shi, Wei'
'Xia, Jun'
'Cheng, Peng'
'Zhao, Bin'
'Song, Hai-Bin'
'Wang, Hong-Gen'
'Yan, Shi-Ping'
'Liao, Dai-Zheng'
'Jiang, Zong-Hui'

_publ_section_title
;
 Effect of the Semirigid Capping Ligand on the Structure Formation of
 Cyano-Bridged Bimetallic Assemblies:&#x00A0; Syntheses, Crystal
 Structures, and Magnetic Properties
;
_journal_issue 12
_journal_name_full 'Inorganic Chemistry'
_journal_page_first 4263
_journal_page_last 4269
_journal_paper_doi 10.1021/ic050099g
_journal_volume 44
_journal_year 2005
_chemical_formula_sum 'C54 H55 Co2 N36 Ni3 O3.5'
_chemical_formula_weight 1558.34
_chemical_name_systematic
; 
 ? 
;
_space_group_IT_number 96
_symmetry_cell_setting tetragonal
_symmetry_space_group_name_Hall 'P 4nw 2abw'
_symmetry_space_group_name_H-M 'P 43 21 2'
_atom_sites_solution_hydrogens geom
_atom_sites_solution_primary direct
_atom_sites_solution_secondary difmap
_audit_creation_method SHELXL-97
_cell_angle_alpha 90.00
_cell_angle_beta 90.00
_cell_angle_gamma 90.00
_cell_formula_units_Z 4
_cell_length_a 12.800(5)
_cell_length_b 12.800(5)
_cell_length_c 42.80(3)
_cell_measurement_reflns_used 930
_cell_measurement_temperature 293(2)
_cell_measurement_theta_max 25.70
_cell_measurement_theta_min 2.25
_cell_volume 7012(6)
_computing_cell_refinement 'Bruker SMART'
_computing_data_collection 'Bruker SMART'
_computing_data_reduction 'Bruker SAINT'
_computing_molecular_graphics 'Bruker SHELXTL'
_computing_publication_material 'Bruker SHELXTL'
_computing_structure_refinement 'SHELXL-97 (Sheldrick, 1997)'
_computing_structure_solution 'SHELXS-97 (Sheldrick, 1990)'
_diffrn_ambient_temperature 293(2)
_diffrn_measured_fraction_theta_full 0.975
_diffrn_measured_fraction_theta_max 0.975
_diffrn_measurement_device_type 'CCD area detector'
_diffrn_measurement_method 'phi and omega scans'
_diffrn_radiation_monochromator graphite
_diffrn_radiation_source 'fine-focus sealed tube'
_diffrn_radiation_type MoK\a
_diffrn_radiation_wavelength 0.71073
_diffrn_reflns_av_R_equivalents 0.1327
_diffrn_reflns_av_sigmaI/netI 0.1005
_diffrn_reflns_limit_h_max 13
_diffrn_reflns_limit_h_min -15
_diffrn_reflns_limit_k_max 15
_diffrn_reflns_limit_k_min -15
_diffrn_reflns_limit_l_max 50
_diffrn_reflns_limit_l_min -43
_diffrn_reflns_number 34850
_diffrn_reflns_theta_full 25.01
_diffrn_reflns_theta_max 25.01
_diffrn_reflns_theta_min 1.90
_exptl_absorpt_coefficient_mu 1.324
_exptl_absorpt_correction_T_max 1.000000
_exptl_absorpt_correction_T_min 0.621144
_exptl_absorpt_correction_type multi-scan
_exptl_absorpt_process_details sadabs
_exptl_crystal_density_diffrn 1.476
_exptl_crystal_density_meas ?
_exptl_crystal_density_method 'not measured'
_exptl_crystal_F_000 3188
_exptl_crystal_size_max 0.18
_exptl_crystal_size_mid 0.16
_exptl_crystal_size_min 0.14
_refine_diff_density_max 0.697
_refine_diff_density_min -0.521
_refine_diff_density_rms 0.106
_refine_ls_abs_structure_details 'Flack H D (1983), Acta Cryst. A39, 876-881'
_refine_ls_abs_structure_Flack 0.00(4)
_refine_ls_extinction_method none
_refine_ls_goodness_of_fit_ref 1.120
_refine_ls_hydrogen_treatment mixed
_refine_ls_matrix_type full
_refine_ls_number_parameters 453
_refine_ls_number_reflns 5981
_refine_ls_number_restraints 48
_refine_ls_restrained_S_all 1.116
_refine_ls_R_factor_all 0.1194
_refine_ls_R_factor_gt 0.0871
_refine_ls_shift/su_max 0.015
_refine_ls_shift/su_mean 0.002
_refine_ls_structure_factor_coef Fsqd
_refine_ls_weighting_details 'calc w=1/[\s^2^(Fo^2^)+(0.0492P)^2^+26.1189P] where P=(Fo^2^+2Fc^2^)/3'
_refine_ls_weighting_scheme calc
_refine_ls_wR_factor_gt 0.1523
_refine_ls_wR_factor_ref 0.1662
_reflns_number_gt 4637
_reflns_number_total 5981
_reflns_threshold_expression >2sigma(I)
_cod_data_source_file ic050099gsup1.cif
_cod_data_source_block 040120d
_cod_depositor_comments
;
The following automatic conversions were performed:

'_symmetry_cell_setting' value 'Tetragonal' changed to 'tetragonal'
according to /home/saulius/struct/CIF-dictionaries/cif_core.dic
dictionary named 'cif_core.dic' version 2.4.2 from 2011-04-26.

Automatic conversion script
Id: cif_fix_values 1891 2012-01-12 08:04:46Z andrius 

The following automatic conversions were performed:

'_exptl_crystal_density_meas' value 'NONE' was changed to '?' - the
value is perceived as not measured.

Automatic conversion script
Id: cif_fix_values 3008 2015-01-20 13:52:24Z robertas 
;
_cod_original_sg_symbol_H-M P4(3)2(1)2
_cod_database_code 4331490

loop_
_symmetry_equiv_pos_as_xyz
'x, y, z'
'-x, -y, z+1/2'
'-y+1/2, x+1/2, z+3/4'
'y+1/2, -x+1/2, z+1/4'
'-x+1/2, y+1/2, -z+3/4'
'x+1/2, -y+1/2, -z+1/4'
'y, x, -z'
'-y, -x, -z+1/2'

loop_
_atom_site_label
_atom_site_type_symbol
_atom_site_fract_x
_atom_site_fract_y
_atom_site_fract_z
_atom_site_U_iso_or_equiv
_atom_site_adp_type
_atom_site_occupancy
_atom_site_symmetry_multiplicity
_atom_site_calc_flag
_atom_site_refinement_flags
Co1 Co -0.009173(6) 0.280795(6) 0.042818(2) 0.02321(2) Uani 1 1 d .
Ni1 Ni 0.149555(7) -0.073412(6) 0.065077(2) 0.03273(2) Uani 1 1 d .
Ni2 Ni 0.348431(6) 0.348431(6) 0.0000 0.02489(3) Uani 1 2 d S
N1 N 0.08768(4) 0.07365(4) 0.060224(13) 0.03469(16) Uani 1 1 d .
N2 N 0.19484(4) 0.34255(4) 0.012562(11) 0.02694(5) Uani 1 1 d U
N3 N 0.08999(5) 0.36688(5) 0.102088(13) 0.0522(2) Uani 1 1 d .
N4 N -0.08161(4) 0.18104(4) -0.017755(12) 0.03554(17) Uani 1 1 d .
N5 N -0.21709(5) 0.23663(5) 0.073770(14) 0.0591(2) Uani 1 1 d .
N6 N -0.09492(5) 0.49488(5) 0.025912(15) 0.0548(2) Uani 1 1 d .
N7 N 0.00041(5) -0.13669(5) 0.062653(15) 0.0533(2) Uani 1 1 d .
N8 N -0.01891(4) -0.23362(4) 0.052021(17) 0.0636(2) Uani 1 1 d .
N9 N 0.14504(6) -0.31098(4) 0.059566(17) 0.0642(2) Uani 1 1 d .
N10 N 0.20102(4) -0.22883(4) 0.072040(13) 0.04038(18) Uani 1 1 d .
N11 N 0.30317(4) -0.01998(4) 0.070131(14) 0.04583(19) Uani 1 1 d .
N12 N 0.33758(6) 0.03127(5) 0.095320(15) 0.0668(2) Uani 1 1 d .
N13 N 0.20196(6) 0.00271(6) 0.132008(13) 0.0649(2) Uani 1 1 d .
N14 N 0.13924(5) -0.06109(5) 0.115330(15) 0.0595(2) Uani 1 1 d .
N15 N 0.35680(4) 0.51088(4) 0.010368(12) 0.03626(17) Uani 1 1 d .
N16 N 0.31252(4) 0.58396(4) -0.006998(12) 0.03990(18) Uani 1 1 d .
N17 N 0.27682(4) 0.49150(4) -0.054543(12) 0.03462(16) Uani 1 1 d .
N18 N 0.31308(4) 0.39307(4) -0.046839(12) 0.03364(16) Uani 1 1 d .
C1 C 0.05046(4) 0.14655(4) 0.053990(12) 0.02198(16) Uani 1 1 d .
C2 C 0.11649(4) 0.31791(4) 0.023243(13) 0.02389(18) Uani 1 1 d .
C3 C 0.04784(4) 0.33543(5) 0.080018(14) 0.02911(18) Uani 1 1 d .
C4 C -0.05707(4) 0.21908(4) 0.005465(14) 0.02418(17) Uani 1 1 d .
C5 C -0.13906(5) 0.25009(5) 0.062911(16) 0.0362(2) Uani 1 1 d .
C6 C -0.06529(5) 0.41509(5) 0.032022(14) 0.03014(5) Uani 1 1 d U
C7 C -0.09049(6) -0.10273(7) 0.07322(2) 0.0763(4) Uani 1 1 d .
H7 H -0.1016 -0.0356 0.0808 0.092 Uiso 1 1 calc R
C8 C -0.16564(8) -0.17732(8) 0.07166(4) 0.1423(6) Uani 1 1 d .
H8 H -0.2336 -0.1733 0.0792 0.171 Uiso 1 1 calc R
C9 C -0.11958(8) -0.26006(9) 0.05648(3) 0.09638(5) Uani 1 1 d U
H9 H -0.1517 -0.3221 0.0505 0.116 Uiso 1 1 calc R
C10 C 0.06358(6) -0.29381(5) 0.037806(19) 0.0543(3) Uani 1 1 d .
H10A H 0.0361 -0.3604 0.0307 0.065 Uiso 1 1 calc R
H10B H 0.0907 -0.2567 0.0198 0.065 Uiso 1 1 calc R
C11 C 0.17690(8) -0.40298(9) 0.07355(2) 0.08862(5) Uani 1 1 d U
H11 H 0.1498 -0.4695 0.0703 0.106 Uiso 1 1 calc R
C12 C 0.25202(8) -0.37741(8) 0.09208(2) 0.08316(5) Uani 1 1 d U
H12 H 0.2903 -0.4239 0.1042 0.100 Uiso 1 1 calc R
C13 C 0.26700(8) -0.27084(6) 0.09121(2) 0.0724(3) Uani 1 1 d .
H13 H 0.3170 -0.2346 0.1027 0.087 Uiso 1 1 calc R
C14 C 0.39012(6) -0.05240(6) 0.055994(19) 0.0512(3) Uani 1 1 d .
H14 H 0.3899 -0.0929 0.0380 0.061 Uiso 1 1 calc R
C15 C 0.48144(8) -0.01970(8) 0.07084(2) 0.0881(4) Uani 1 1 d .
H15 H 0.5508 -0.0294 0.0650 0.106 Uiso 1 1 calc R
C16 C 0.44093(7) 0.03078(8) 0.09646(2) 0.0903(4) Uani 1 1 d .
H16 H 0.4806 0.0604 0.1124 0.108 Uiso 1 1 calc R
C17 C 0.26442(8) 0.07979(7) 0.115420(19) 0.0814(4) Uani 1 1 d .
H17A H 0.2188 0.1246 0.1033 0.098 Uiso 1 1 calc R
H17B H 0.3012 0.1231 0.1304 0.098 Uiso 1 1 calc R
C18 C 0.20109(9) -0.01958(8) 0.16225(2) 0.0995(4) Uani 1 1 d .
H18 H 0.2379 0.0148 0.1779 0.119 Uiso 1 1 calc R
C19 C 0.13499(7) -0.10363(6) 0.165876(18) 0.0747(3) Uani 1 1 d .
H19 H 0.1194 -0.1381 0.1844 0.090 Uiso 1 1 calc R
C20 C 0.09638(7) -0.12655(7) 0.13654(2) 0.0772(3) Uani 1 1 d .
H20 H 0.0483 -0.1789 0.1321 0.093 Uiso 1 1 calc R
C21 C 0.42569(6) 0.56144(5) 0.027914(18) 0.0501(2) Uani 1 1 d .
H21 H 0.4687 0.5304 0.0428 0.060 Uiso 1 1 calc R
C22 C 0.42429(7) 0.66737(6) 0.02092(2) 0.0672(3) Uani 1 1 d .
H22 H 0.4654 0.7193 0.0298 0.081 Uiso 1 1 calc R
C23 C 0.35043(7) 0.67958(5) -0.00163(2) 0.0623(3) Uani 1 1 d .
H23 H 0.3305 0.7415 -0.0113 0.075 Uiso 1 1 calc R
C24 C 0.23343(5) 0.55514(5) -0.029908(17) 0.0432(2) Uani 1 1 d .
H24A H 0.1778 0.5170 -0.0196 0.052 Uiso 1 1 calc R
H24B H 0.2035 0.6180 -0.0389 0.052 Uiso 1 1 calc R
C25 C 0.28376(7) 0.50858(6) -0.085263(16) 0.0564(3) Uani 1 1 d .
H25 H 0.2640 0.5689 -0.0958 0.068 Uiso 1 1 calc R
C26 C 0.32515(6) 0.42101(7) -0.098079(16) 0.0596(3) Uani 1 1 d .
H26 H 0.3394 0.4097 -0.1191 0.071 Uiso 1 1 calc R
C27 C 0.34208(5) 0.35153(6) -0.073751(14) 0.0435(2) Uani 1 1 d .
H27 H 0.3700 0.2849 -0.0760 0.052 Uiso 1 1 calc R
O1 O 0.71876(6) 0.04364(6) 0.097667(18) 0.1143(3) Uani 1 1 d U
O2 O 0.9270(2) 0.9270(2) 0.0000 0.1985(5) Uani 0.50 2 d SPU
O3 O 0.80229(17) 0.65684(17) 0.98697(5) 0.1628(5) Uani 0.50 1 d PU

loop_
_atom_site_aniso_label
_atom_site_aniso_U_11
_atom_site_aniso_U_22
_atom_site_aniso_U_33
_atom_site_aniso_U_23
_atom_site_aniso_U_13
_atom_site_aniso_U_12
Co1 0.01896(3) 0.02007(3) 0.03059(3) -0.00188(4) 0.00140(4) 0.00063(3)
Ni1 0.04467(4) 0.02127(3) 0.03226(4) 0.00075(4) 0.00348(4) 0.00133(4)
Ni2 0.01994(3) 0.01994(3) 0.03480(5) -0.00059(4) 0.00059(4) -0.00412(5)
N1 0.0472(3) 0.0143(2) 0.0426(3) -0.0008(2) 0.0019(3) 0.0094(2)
N2 0.02629(8) 0.02708(8) 0.02745(8) -0.00019(7) -0.00015(7) -0.00021(7)
N3 0.0460(3) 0.0712(4) 0.0395(3) -0.0172(3) 0.0008(3) -0.0199(3)
N4 0.0277(3) 0.0390(3) 0.0399(3) -0.0051(3) -0.0011(3) 0.0021(3)
N5 0.0392(3) 0.0894(5) 0.0487(4) 0.0078(4) 0.0141(3) -0.0256(3)
N6 0.0516(4) 0.0466(4) 0.0663(4) 0.0019(3) -0.0183(3) 0.0212(3)
N7 0.0454(3) 0.0406(3) 0.0739(4) -0.0010(3) 0.0186(3) -0.0172(3)
N8 0.0373(3) 0.0351(3) 0.1184(5) -0.0301(3) 0.0348(3) -0.0209(3)
N9 0.0768(4) 0.0269(3) 0.0887(5) 0.0042(3) 0.0364(4) 0.0098(3)
N10 0.0500(3) 0.0219(3) 0.0493(3) 0.0020(3) 0.0044(3) 0.0015(3)
N11 0.0485(3) 0.0283(3) 0.0607(4) -0.0135(3) -0.0118(3) -0.0033(3)
N12 0.0837(5) 0.0631(4) 0.0535(4) -0.0072(3) -0.0236(4) -0.0206(4)
N13 0.0996(5) 0.0643(4) 0.0310(3) -0.0081(3) -0.0049(4) 0.0152(4)
N14 0.0709(4) 0.0440(4) 0.0634(4) 0.0018(3) 0.0162(4) 0.0155(4)
N15 0.0500(3) 0.0194(3) 0.0394(3) -0.0077(2) -0.0100(3) 0.0003(3)
N16 0.0549(3) 0.0238(3) 0.0410(3) -0.0036(3) 0.0047(3) 0.0147(3)
N17 0.0468(3) 0.0210(3) 0.0361(3) 0.0101(2) -0.0065(3) 0.0001(3)
N18 0.0318(3) 0.0386(3) 0.0306(3) -0.0088(2) 0.0016(2) -0.0022(2)
C1 0.0291(3) 0.0139(3) 0.0229(3) 0.0036(2) 0.0013(2) 0.0102(3)
C2 0.0224(3) 0.0265(3) 0.0228(3) 0.0040(3) -0.0008(3) 0.0017(2)
C3 0.0140(3) 0.0404(4) 0.0330(3) 0.0039(3) 0.0022(3) 0.0009(3)
C4 0.0194(3) 0.0132(3) 0.0400(3) 0.0049(3) 0.0055(3) -0.0021(2)
C5 0.0453(4) 0.0250(3) 0.0383(4) -0.0014(3) -0.0015(4) -0.0055(3)
C6 0.02995(9) 0.02986(9) 0.03062(9) 0.00017(7) -0.00037(7) -0.00009(7)
C7 0.0450(5) 0.0604(5) 0.1236(8) 0.0026(5) 0.0215(5) -0.0005(4)
C8 0.0710(6) 0.0794(7) 0.2764(15) -0.0445(9) 0.0616(8) -0.0276(5)
C9 0.09616(9) 0.09619(9) 0.09678(9) -0.00033(7) 0.00046(7) -0.00053(7)
C10 0.0621(4) 0.0261(3) 0.0748(5) -0.0191(4) 0.0180(4) -0.0155(3)
C11 0.08879(9) 0.08824(9) 0.08884(9) -0.00009(7) 0.00055(7) 0.00004(7)
C12 0.08352(9) 0.08272(9) 0.08324(9) 0.00054(7) 0.00010(7) 0.00070(7)
C13 0.0940(6) 0.0528(5) 0.0705(6) 0.0116(5) 0.0097(5) 0.0268(5)
C14 0.0486(4) 0.0497(5) 0.0553(5) -0.0073(4) -0.0107(4) -0.0106(4)
C15 0.0650(6) 0.1138(8) 0.0857(7) -0.0039(7) -0.0203(5) -0.0127(6)
C16 0.0654(6) 0.1182(8) 0.0873(6) -0.0128(6) -0.0332(5) -0.0277(6)
C17 0.1358(8) 0.0615(5) 0.0469(5) -0.0252(4) -0.0254(5) -0.0161(6)
C18 0.1514(9) 0.1073(7) 0.0398(5) -0.0185(5) -0.0069(6) 0.0434(7)
C19 0.1170(7) 0.0745(5) 0.0327(4) 0.0085(4) 0.0151(5) 0.0532(5)
C20 0.0868(6) 0.0788(6) 0.0661(5) 0.0166(5) 0.0280(5) 0.0208(5)
C21 0.0641(4) 0.0295(4) 0.0568(4) -0.0099(3) -0.0205(4) 0.0147(4)
C22 0.0940(6) 0.0326(4) 0.0751(5) -0.0076(4) -0.0244(5) -0.0146(4)
C23 0.0999(6) 0.0087(3) 0.0784(5) 0.0013(3) -0.0221(5) 0.0143(4)
C24 0.0447(4) 0.0218(3) 0.0632(5) 0.0012(3) -0.0143(4) 0.0208(3)
C25 0.0792(5) 0.0616(5) 0.0283(3) 0.0177(4) -0.0017(4) 0.0102(5)
C26 0.0578(5) 0.0951(6) 0.0258(3) -0.0017(4) -0.0033(4) 0.0103(5)
C27 0.0488(4) 0.0488(4) 0.0329(3) -0.0074(3) 0.0039(3) 0.0059(4)
O1 0.1218(5) 0.1137(5) 0.1075(5) -0.0078(4) 0.0210(4) -0.0035(4)
O2 0.2000(7) 0.2000(7) 0.1955(9) 0.0009(5) -0.0009(5) 0.0013(7)
O3 0.1653(8) 0.1647(8) 0.1584(8) 0.0050(7) -0.0067(7) 0.0116(7)

loop_
_atom_type_symbol
_atom_type_description
_atom_type_scat_dispersion_real
_atom_type_scat_dispersion_imag
_atom_type_scat_source
C C 0.0033 0.0016 'International Tables Vol C Tables 4.2.6.8 and 6.1.1.4'
H H 0.0000 0.0000 'International Tables Vol C Tables 4.2.6.8 and 6.1.1.4'
N N 0.0061 0.0033 'International Tables Vol C Tables 4.2.6.8 and 6.1.1.4'
O O 0.0106 0.0060 'International Tables Vol C Tables 4.2.6.8 and 6.1.1.4'
Co Co 0.3494 0.9721 'International Tables Vol C Tables 4.2.6.8 and 6.1.1.4'
Ni Ni 0.3393 1.1124 'International Tables Vol C Tables 4.2.6.8 and 6.1.1.4'

loop_
_geom_angle_atom_site_label_1
_geom_angle_atom_site_label_2
_geom_angle_atom_site_label_3
_geom_angle
_geom_angle_site_symmetry_1
_geom_angle_site_symmetry_3
C2 Co1 C4 90.36(4) . .
C2 Co1 C3 87.21(5) . .
C4 Co1 C3 175.51(2) . .
C2 Co1 C5 177.17(3) . .
C4 Co1 C5 90.72(5) . .
C3 Co1 C5 91.89(5) . .
C2 Co1 C6 89.23(3) . .
C4 Co1 C6 92.83(3) . .
C3 Co1 C6 90.92(3) . .
C5 Co1 C6 88.11(3) . .
C2 Co1 C1 89.83(3) . .
C4 Co1 C1 88.04(3) . .
C3 Co1 C1 88.17(3) . .
C5 Co1 C1 92.82(3) . .
C6 Co1 C1 178.72(3) . .
N1 Ni1 N4 91.29(2) . 7
N1 Ni1 N7 89.88(2) . .
N4 Ni1 N7 96.34(2) 7 .
N1 Ni1 N11 94.20(2) . .
N4 Ni1 N11 86.26(3) 7 .
N7 Ni1 N11 175.12(2) . .
N1 Ni1 N10 174.98(2) . .
N4 Ni1 N10 91.70(2) 7 .
N7 Ni1 N10 85.79(2) . .
N11 Ni1 N10 90.01(2) . .
N1 Ni1 N14 90.58(2) . .
N4 Ni1 N14 172.17(2) 7 .
N7 Ni1 N14 91.26(3) . .
N11 Ni1 N14 86.02(3) . .
N10 Ni1 N14 86.99(3) . .
N2 Ni2 N2 89.90(3) . 7
N2 Ni2 N15 91.70(2) . .
N2 Ni2 N15 176.66(2) 7 .
N2 Ni2 N15 176.67(2) . 7
N2 Ni2 N15 91.69(2) 7 7
N15 Ni2 N15 86.86(3) . 7
N2 Ni2 N18 90.15(3) . 7
N2 Ni2 N18 93.06(3) 7 7
N15 Ni2 N18 89.87(3) . 7
N15 Ni2 N18 86.85(3) 7 7
N2 Ni2 N18 93.05(3) . .
N2 Ni2 N18 90.14(3) 7 .
N15 Ni2 N18 86.84(3) . .
N15 Ni2 N18 89.87(3) 7 .
N18 Ni2 N18 175.48(3) 7 .
C1 N1 Ni1 170.55(5) . .
C2 N2 Ni2 163.44(5) . .
C4 N4 Ni1 156.18(5) . 7
C7 N7 N8 104.91(6) . .
C7 N7 Ni1 131.60(6) . .
N8 N7 Ni1 123.10(4) . .
N7 N8 C9 111.11(7) . .
N7 N8 C10 120.09(6) . .
C9 N8 C10 128.80(7) . .
N10 N9 C11 109.17(7) . .
N10 N9 C10 121.26(6) . .
C11 N9 C10 129.38(7) . .
C13 N10 N9 105.52(6) . .
C13 N10 Ni1 133.06(5) . .
N9 N10 Ni1 120.00(4) . .
C14 N11 N12 104.11(7) . .
C14 N11 Ni1 129.47(5) . .
N12 N11 Ni1 123.60(5) . .
C16 N12 N11 110.90(7) . .
C16 N12 C17 129.86(8) . .
N11 N12 C17 119.19(7) . .
C18 N13 N14 112.42(8) . .
C18 N13 C17 128.84(8) . .
N14 N13 C17 118.63(7) . .
N13 N14 C20 105.15(8) . .
N13 N14 Ni1 122.31(5) . .
C20 N14 Ni1 130.40(6) . .
N16 N15 C21 104.95(6) . .
N16 N15 Ni2 123.52(5) . .
C21 N15 Ni2 128.89(5) . .
N15 N16 C23 113.30(6) . .
N15 N16 C24 119.80(5) . .
C23 N16 C24 126.86(6) . .
C25 N17 N18 111.20(5) . .
C25 N17 C24 130.71(7) . .
N18 N17 C24 117.98(6) . .
C27 N18 N17 104.66(6) . .
C27 N18 Ni2 130.67(6) . .
N17 N18 Ni2 122.65(4) . .
N1 C1 Co1 177.00(5) . .
N2 C2 Co1 176.82(5) . .
N3 C3 Co1 175.01(5) . .
N4 C4 Co1 176.87(5) . .
N5 C5 Co1 176.21(6) . .
N6 C6 Co1 177.72(6) . .
N7 C7 C8 112.07(8) . .
N7 C7 H7 124.0 . .
C8 C7 H7 124.0 . .
C7 C8 C9 105.14(10) . .
C7 C8 H8 127.4 . .
C9 C8 H8 127.4 . .
N8 C9 C8 106.48(9) . .
N8 C9 H9 126.8 . .
C8 C9 H9 126.8 . .
N9 C10 N8 110.17(8) . .
N9 C10 H10A 109.6 . .
N8 C10 H10A 109.6 . .
N9 C10 H10B 109.6 . .
N8 C10 H10B 109.6 . .
H10A C10 H10B 108.1 . .
C12 C11 N9 105.67(9) . .
C12 C11 H11 127.2 . .
N9 C11 H11 127.2 . .
C11 C12 C13 109.79(9) . .
C11 C12 H12 125.1 . .
C13 C12 H12 125.1 . .
N10 C13 C12 109.73(8) . .
N10 C13 H13 125.1 . .
C12 C13 H13 125.1 . .
N11 C14 C15 113.54(8) . .
N11 C14 H14 123.2 . .
C15 C14 H14 123.2 . .
C16 C15 C14 100.87(9) . .
C16 C15 H15 129.6 . .
C14 C15 H15 129.6 . .
N12 C16 C15 110.47(9) . .
N12 C16 H16 124.8 . .
C15 C16 H16 124.8 . .
N12 C17 N13 111.26(7) . .
N12 C17 H17A 109.4 . .
N13 C17 H17A 109.4 . .
N12 C17 H17B 109.4 . .
N13 C17 H17B 109.4 . .
H17A C17 H17B 108.0 . .
N13 C18 C19 106.46(8) . .
N13 C18 H18 126.8 . .
C19 C18 H18 126.8 . .
C18 C19 C20 106.46(8) . .
C18 C19 H19 126.8 . .
C20 C19 H19 126.8 . .
N14 C20 C19 109.50(9) . .
N14 C20 H20 125.3 . .
C19 C20 H20 125.3 . .
N15 C21 C22 110.22(7) . .
N15 C21 H21 124.9 . .
C22 C21 H21 124.9 . .
C23 C22 C21 105.91(7) . .
C23 C22 H22 127.0 . .
C21 C22 H22 127.0 . .
N16 C23 C22 105.61(6) . .
N16 C23 H23 127.2 . .
C22 C23 H23 127.2 . .
N17 C24 N16 111.55(6) . .
N17 C24 H24A 109.3 . .
N16 C24 H24A 109.3 . .
N17 C24 H24B 109.3 . .
N16 C24 H24B 109.3 . .
H24A C24 H24B 108.0 . .
N17 C25 C26 106.79(7) . .
N17 C25 H25 126.6 . .
C26 C25 H25 126.6 . .
C25 C26 C27 106.72(8) . .
C25 C26 H26 126.6 . .
C27 C26 H26 126.6 . .
N18 C27 C26 110.64(8) . .
N18 C27 H27 124.7 . .
C26 C27 H27 124.7 . .

loop_
_geom_bond_atom_site_label_1
_geom_bond_atom_site_label_2
_geom_bond_distance
_geom_bond_site_symmetry_2
Co1 C2 1.8748(8) .
Co1 C4 1.8857(12) .
Co1 C3 1.8859(12) .
Co1 C5 1.9126(9) .
Co1 C6 1.9194(9) .
Co1 C1 1.9401(9) .
Ni1 N1 2.0527(9) .
Ni1 N4 2.0680(16) 7
Ni1 N7 2.0763(10) .
Ni1 N11 2.0929(9) .
Ni1 N10 2.1167(9) .
Ni1 N14 2.1607(18) .
Ni2 N2 2.0395(8) .
Ni2 N2 2.0396(8) 7
Ni2 N15 2.1288(9) .
Ni2 N15 2.1288(9) 7
Ni2 N18 2.1329(15) 7
Ni2 N18 2.1331(15) .
N1 C1 1.0811(8) .
N2 C2 1.1464(8) .
N3 C3 1.1599(10) .
N4 C4 1.1504(10) .
N4 Ni1 2.0680(16) 7
N5 C5 1.1150(10) .
N6 C6 1.1204(10) .
N7 C7 1.3218(11) .
N7 N8 1.3444(9) .
N8 C9 1.3460(13) .
N8 C10 1.4417(11) .
N9 N10 1.3798(9) .
N9 C11 1.3825(13) .
N9 C10 1.4152(12) .
N10 C13 1.2943(12) .
N11 C14 1.3331(10) .
N11 N12 1.3366(11) .
N12 C16 1.3239(13) .
N12 C17 1.4151(13) .
N13 C18 1.3255(14) .
N13 N14 1.3494(11) .
N13 C17 1.4549(12) .
N14 C20 1.3518(12) .
N15 N16 1.3224(9) .
N15 C21 1.3268(10) .
N16 C23 1.3364(10) .
N16 C24 1.4568(11) .
N17 C25 1.3358(13) .
N17 N18 1.3826(9) .
N17 C24 1.4435(11) .
N18 C27 1.3218(11) .
C7 C8 1.3569(14) .
C7 H7 0.9300 .
C8 C9 1.3752(17) .
C8 H8 0.9300 .
C9 H9 0.9300 .
C10 H10A 0.9700 .
C10 H10B 0.9700 .
C11 C12 1.2887(15) .
C11 H11 0.9300 .
C12 C13 1.3780(14) .
C12 H12 0.9300 .
C13 H13 0.9300 .
C14 C15 1.3948(13) .
C14 H14 0.9300 .
C15 C16 1.3742(16) .
C15 H15 0.9300 .
C16 H16 0.9300 .
C17 H17A 0.9700 .
C17 H17B 0.9700 .
C18 C19 1.3775(15) .
C18 H18 0.9300 .
C19 C20 1.3808(15) .
C19 H19 0.9300 .
C20 H20 0.9300 .
C21 C22 1.3886(11) .
C21 H21 0.9300 .
C22 C23 1.3601(14) .
C22 H22 0.9300 .
C23 H23 0.9300 .
C24 H24A 0.9700 .
C24 H24B 0.9700 .
C25 C26 1.3557(13) .
C25 H25 0.9300 .
C26 C27 1.3865(12) .
C26 H26 0.9300 .
C27 H27 0.9300 .

loop_
_geom_torsion_atom_site_label_1
_geom_torsion_atom_site_label_2
_geom_torsion_atom_site_label_3
_geom_torsion_atom_site_label_4
_geom_torsion
_geom_torsion_site_symmetry_1
N4 Ni1 N1 C1 35.0(3) 7
N7 Ni1 N1 C1 -61.3(3) .
N11 Ni1 N1 C1 121.4(3) .
N10 Ni1 N1 C1 -91.6(4) .
N14 Ni1 N1 C1 -152.6(3) .
N2 Ni2 N2 C2 47.99(16) 7
N15 Ni2 N2 C2 -134.94(17) .
N15 Ni2 N2 C2 -70.7(4) 7
N18 Ni2 N2 C2 -45.07(17) 7
N18 Ni2 N2 C2 138.13(17) .
N1 Ni1 N7 C7 -35.97(8) .
N4 Ni1 N7 C7 -127.26(8) 7
N11 Ni1 N7 C7 110.8(3) .
N10 Ni1 N7 C7 141.50(9) .
N14 Ni1 N7 C7 54.61(8) .
N1 Ni1 N7 N8 152.36(6) .
N4 Ni1 N7 N8 61.07(6) 7
N11 Ni1 N7 N8 -60.9(3) .
N10 Ni1 N7 N8 -30.17(6) .
N14 Ni1 N7 N8 -117.06(6) .
C7 N7 N8 C9 -1.21(10) .
Ni1 N7 N8 C9 172.36(6) .
C7 N7 N8 C10 178.23(7) .
Ni1 N7 N8 C10 -8.20(9) .
C11 N9 N10 C13 3.36(9) .
C10 N9 N10 C13 178.81(7) .
C11 N9 N10 Ni1 -164.74(6) .
C10 N9 N10 Ni1 10.71(9) .
N1 Ni1 N10 C13 -105.2(3) .
N4 Ni1 N10 C13 128.28(8) 7
N7 Ni1 N10 C13 -135.49(8) .
N11 Ni1 N10 C13 42.02(8) .
N14 Ni1 N10 C13 -44.00(8) .
N1 Ni1 N10 N9 59.1(3) .
N4 Ni1 N10 N9 -67.50(6) 7
N7 Ni1 N10 N9 28.73(6) .
N11 Ni1 N10 N9 -153.76(5) .
N14 Ni1 N10 N9 120.23(6) .
N1 Ni1 N11 C14 -132.00(7) .
N4 Ni1 N11 C14 -40.97(7) 7
N7 Ni1 N11 C14 81.3(3) .
N10 Ni1 N11 C14 50.73(7) .
N14 Ni1 N11 C14 137.71(7) .
N1 Ni1 N11 N12 70.17(6) .
N4 Ni1 N11 N12 161.19(6) 7
N7 Ni1 N11 N12 -76.5(3) .
N10 Ni1 N11 N12 -107.11(6) .
N14 Ni1 N11 N12 -20.13(5) .
C14 N11 N12 C16 0.35(9) .
Ni1 N11 N12 C16 162.87(6) .
C14 N11 N12 C17 177.91(7) .
Ni1 N11 N12 C17 -19.57(9) .
C18 N13 N14 C20 0.37(10) .
C17 N13 N14 C20 176.82(8) .
C18 N13 N14 Ni1 -164.55(7) .
C17 N13 N14 Ni1 11.90(10) .
N1 Ni1 N14 N13 -70.85(6) .
N4 Ni1 N14 N13 33.0(2) 7
N7 Ni1 N14 N13 -160.74(6) .
N11 Ni1 N14 N13 23.32(6) .
N10 Ni1 N14 N13 113.54(6) .
N1 Ni1 N14 C20 128.41(8) .
N4 Ni1 N14 C20 -127.71(16) 7
N7 Ni1 N14 C20 38.52(8) .
N11 Ni1 N14 C20 -137.42(8) .
N10 Ni1 N14 C20 -47.20(8) .
N2 Ni2 N15 N16 -72.17(6) .
N2 Ni2 N15 N16 46.4(4) 7
N15 Ni2 N15 N16 110.84(6) 7
N18 Ni2 N15 N16 -162.32(5) 7
N18 Ni2 N15 N16 20.79(5) .
N2 Ni2 N15 C21 129.12(7) .
N2 Ni2 N15 C21 -112.3(4) 7
N15 Ni2 N15 C21 -47.88(6) 7
N18 Ni2 N15 C21 38.97(6) 7
N18 Ni2 N15 C21 -137.92(6) .
C21 N15 N16 C23 0.54(8) .
Ni2 N15 N16 C23 -162.46(5) .
C21 N15 N16 C24 178.52(6) .
Ni2 N15 N16 C24 15.52(8) .
C25 N17 N18 C27 0.05(7) .
C24 N17 N18 C27 176.56(6) .
C25 N17 N18 Ni2 165.41(5) .
C24 N17 N18 Ni2 -18.08(7) .
N2 Ni2 N18 C27 -126.53(6) .
N2 Ni2 N18 C27 -36.61(6) 7
N15 Ni2 N18 C27 141.94(6) .
N15 Ni2 N18 C27 55.08(6) 7
N18 Ni2 N18 C27 98.46(6) 7
N2 Ni2 N18 N17 72.29(5) .
N2 Ni2 N18 N17 162.20(5) 7
N15 Ni2 N18 N17 -19.25(5) .
N15 Ni2 N18 N17 -106.11(5) 7
N18 Ni2 N18 N17 -62.72(4) 7
Ni1 N1 C1 Co1 -116.6(9) .
C2 Co1 C1 N1 28.3(10) .
C4 Co1 C1 N1 118.6(10) .
C3 Co1 C1 N1 -58.9(10) .
C5 Co1 C1 N1 -150.7(10) .
C6 Co1 C1 N1 -14.4(19) .
Ni2 N2 C2 Co1 79.4(10) .
C4 Co1 C2 N2 -179(100) .
C3 Co1 C2 N2 -2.6(10) .
C5 Co1 C2 N2 68.9(12) .
C6 Co1 C2 N2 88.4(10) .
C1 Co1 C2 N2 -90.8(10) .
C2 Co1 C3 N3 -30.7(7) .
C4 Co1 C3 N3 26.5(9) .
C5 Co1 C3 N3 151.9(7) .
C6 Co1 C3 N3 -119.9(7) .
C1 Co1 C3 N3 59.2(7) .
Ni1 N4 C4 Co1 -36.1(10) 7
C2 Co1 C4 N4 21.8(10) .
C3 Co1 C4 N4 -35.3(11) .
C5 Co1 C4 N4 -160.8(10) .
C6 Co1 C4 N4 111.1(10) .
C1 Co1 C4 N4 -68.0(10) .
C2 Co1 C5 N5 35.5(14) .
C4 Co1 C5 N5 -76.8(10) .
C3 Co1 C5 N5 106.9(10) .
C6 Co1 C5 N5 16.0(10) .
C1 Co1 C5 N5 -164.9(10) .
C2 Co1 C6 N6 -37.9(16) .
C4 Co1 C6 N6 -128.3(16) .
C3 Co1 C6 N6 49.3(16) .
C5 Co1 C6 N6 141.1(16) .
C1 Co1 C6 N6 5(2) .
N8 N7 C7 C8 4.24(12) .
Ni1 N7 C7 C8 -168.55(8) .
N7 C7 C8 C9 -5.54(14) .
N7 N8 C9 C8 -2.12(12) .
C10 N8 C9 C8 178.50(9) .
C7 C8 C9 N8 4.47(13) .
N10 N9 C10 N8 -62.61(9) .
C11 N9 C10 N8 111.83(9) .
N7 N8 C10 N9 61.47(9) .
C9 N8 C10 N9 -119.20(9) .
N10 N9 C11 C12 -3.35(10) .
C10 N9 C11 C12 -178.32(9) .
N9 C11 C12 C13 2.05(11) .
N9 N10 C13 C12 -2.09(9) .
Ni1 N10 C13 C12 163.77(6) .
C11 C12 C13 N10 0.03(12) .
N12 N11 C14 C15 -2.40(9) .
Ni1 N11 C14 C15 -163.49(6) .
N11 C14 C15 C16 3.34(10) .
N11 N12 C16 C15 1.80(11) .
C17 N12 C16 C15 -175.42(9) .
C14 C15 C16 N12 -2.98(11) .
C16 N12 C17 N13 -114.39(10) .
N11 N12 C17 N13 68.58(9) .
C18 N13 C17 N12 112.46(10) .
N14 N13 C17 N12 -63.32(10) .
N14 N13 C18 C19 0.68(11) .
C17 N13 C18 C19 -175.32(9) .
N13 C18 C19 C20 -1.42(11) .
N13 N14 C20 C19 -1.28(10) .
Ni1 N14 C20 C19 161.93(6) .
C18 C19 C20 N14 1.70(11) .
N16 N15 C21 C22 -0.62(8) .
Ni2 N15 C21 C22 161.12(5) .
N15 C21 C22 C23 0.50(10) .
N15 N16 C23 C22 -0.23(9) .
C24 N16 C23 C22 -178.05(7) .
C21 C22 C23 N16 -0.16(9) .
C25 N17 C24 N16 -118.40(8) .
N18 N17 C24 N16 65.90(7) .
N15 N16 C24 N17 -65.39(8) .
C23 N16 C24 N17 112.29(8) .
N18 N17 C25 C26 -0.14(8) .
C24 N17 C25 C26 -176.07(7) .
N17 C25 C26 C27 0.16(9) .
N17 N18 C27 C26 0.05(7) .
Ni2 N18 C27 C26 -163.65(5) .
C25 C26 C27 N18 -0.14(9) .
